data_4024654
loop_
_publ_author_name
'Yan Li'
'Brian O. Patrick'
'David Dolphin'

_publ_section_title
;
Near-Infrared Absorbing Azo Dyes: Synthesis and X-ray Crystallographic and
Spectral Characterization of Monoazopyrroles, Bisazopyrroles, and a
Boron-Azopyrrole Complex
;
_journal_name_full 'Journal of Organic Chemistry'
_journal_page_first 5237
_journal_page_last 5243
_journal_paper_doi 10.1021/jo9003019
_journal_volume 74
_journal_year 2009
_chemical_formula_sum 'C21 H25 Cl2 N7'
_chemical_formula_weight 446.38
_chemical_name_systematic
;
 ?
;
_space_group_IT_number 31
_symmetry_cell_setting orthorhombic
_symmetry_space_group_name_Hall 'P 2ac -2'
_symmetry_space_group_name_H-M 'P m n 21'
_atom_sites_solution_hydrogens geom
_atom_sites_solution_primary direct
_atom_sites_solution_secondary difmap
_audit_creation_method SHELXL-97
_cell_angle_alpha 90.00
_cell_angle_beta 90.00
_cell_angle_gamma 90.00
_cell_formula_units_Z 2
_cell_length_a 24.358(2)
_cell_length_b 6.0556(4)
_cell_length_c 7.4113(4)
_cell_measurement_reflns_used 6101
_cell_measurement_temperature 173(2)
_cell_measurement_theta_max 26.94
_cell_measurement_theta_min 2.87
_cell_volume 1093.18(13)
_computing_structure_refinement 'SHELXL-97 (Sheldrick, 1997)'
_diffrn_ambient_temperature 173(2)
_diffrn_measured_fraction_theta_full 0.997
_diffrn_measured_fraction_theta_max 0.997
_diffrn_measurement_device_type 'Bruker X8 APEX'
_diffrn_measurement_method 'area detector'
_diffrn_radiation_monochromator graphite
_diffrn_radiation_source 'fine-focus sealed tube'
_diffrn_radiation_type MoK\a
_diffrn_radiation_wavelength 0.71073
_diffrn_reflns_av_R_equivalents 0.0289
_diffrn_reflns_av_sigmaI/netI 0.0234
_diffrn_reflns_limit_h_max 32
_diffrn_reflns_limit_h_min -32
_diffrn_reflns_limit_k_max 7
_diffrn_reflns_limit_k_min -7
_diffrn_reflns_limit_l_max 9
_diffrn_reflns_limit_l_min -9
_diffrn_reflns_number 17280
_diffrn_reflns_theta_full 28.00
_diffrn_reflns_theta_max 28.00
_diffrn_reflns_theta_min 1.67
_exptl_absorpt_coefficient_mu 0.320
_exptl_absorpt_correction_T_max 0.908
_exptl_absorpt_correction_T_min 0.841
_exptl_absorpt_correction_type multi-scan
_exptl_crystal_colour black
_exptl_crystal_density_diffrn 1.356
_exptl_crystal_density_method 'not measured'
_exptl_crystal_description prism
_exptl_crystal_F_000 468
_exptl_crystal_size_max 0.50
_exptl_crystal_size_mid 0.50
_exptl_crystal_size_min 0.30
_refine_diff_density_max 0.321
_refine_diff_density_min -0.424
_refine_diff_density_rms 0.048
_refine_ls_abs_structure_details 'Flack H D (1983), Acta Cryst. A39, 876-881'
_refine_ls_abs_structure_Flack 0.02(9)
_refine_ls_extinction_method none
_refine_ls_goodness_of_fit_ref 1.041
_refine_ls_hydrogen_treatment mixed
_refine_ls_matrix_type full
_refine_ls_number_parameters 151
_refine_ls_number_reflns 2645
_refine_ls_number_restraints 1
_refine_ls_restrained_S_all 1.041
_refine_ls_R_factor_all 0.0454
_refine_ls_R_factor_gt 0.0391
_refine_ls_shift/su_max 0.001
_refine_ls_shift/su_mean 0.000
_refine_ls_structure_factor_coef Fsqd
_refine_ls_weighting_details 'calc w=1/[\s^2^(Fo^2^)+(0.0588P)^2^+0.3213P] where P=(Fo^2^+2Fc^2^)/3'
_refine_ls_weighting_scheme calc
_refine_ls_wR_factor_gt 0.1011
_refine_ls_wR_factor_ref 0.1048
_reflns_number_gt 2343
_reflns_number_total 2645
_reflns_threshold_expression >2sigma(I)
_cod_data_source_file jo9003019_si_003.cif
_cod_data_source_block 2a
_cod_original_sg_symbol_H-M Pmn21
_cod_database_code 4024654

loop_
_symmetry_equiv_pos_as_xyz
'x, y, z'
'-x+1/2, -y, z+1/2'
'x+1/2, -y, z+1/2'
'-x, y, z'

loop_
_atom_site_label
_atom_site_type_symbol
_atom_site_fract_x
_atom_site_fract_y
_atom_site_fract_z
_atom_site_U_iso_or_equiv
_atom_site_adp_type
_atom_site_occupancy
_atom_site_symmetry_multiplicity
_atom_site_calc_flag
_atom_site_refinement_flags
_atom_site_disorder_assembly
_atom_site_disorder_group
C1 C 0.82822(8) -0.0672(3) 0.4992(3) 0.0317(4) Uani 1 1 d . . .
H1A H 0.7998 -0.1750 0.5311 0.048 Uiso 1 1 calc R . .
H1B H 0.8641 -0.1209 0.5400 0.048 Uiso 1 1 calc R . .
H1C H 0.8288 -0.0472 0.3680 0.048 Uiso 1 1 calc R . .
C2 C 0.86268(8) 0.2745(4) 0.6443(4) 0.0394(5) Uani 1 1 d . . .
H2A H 0.8605 0.4214 0.5893 0.059 Uiso 1 1 calc R . .
H2B H 0.8969 0.2025 0.6071 0.059 Uiso 1 1 calc R . .
H2C H 0.8620 0.2887 0.7760 0.059 Uiso 1 1 calc R . .
C3 C 0.76409(7) 0.2274(3) 0.5905(2) 0.0216(3) Uani 1 1 d . . .
C4 C 0.75350(7) 0.4297(3) 0.6789(2) 0.0241(4) Uani 1 1 d . . .
H4 H 0.7828 0.5047 0.7375 0.029 Uiso 1 1 calc R . .
C5 C 0.70177(7) 0.5203(3) 0.6820(2) 0.0237(4) Uani 1 1 d . . .
H5 H 0.6960 0.6582 0.7401 0.028 Uiso 1 1 calc R . .
C6 C 0.65737(7) 0.4119(3) 0.6003(2) 0.0214(3) Uani 1 1 d . . .
C7 C 0.66701(7) 0.2087(3) 0.5159(2) 0.0236(4) Uani 1 1 d . . .
H7 H 0.6372 0.1317 0.4624 0.028 Uiso 1 1 calc R . .
C8 C 0.71929(7) 0.1175(3) 0.5087(2) 0.0237(4) Uani 1 1 d . . .
H8 H 0.7250 -0.0192 0.4486 0.028 Uiso 1 1 calc R . .
C9 C 0.54566(7) 0.7634(3) 0.6745(2) 0.0251(4) Uani 1 1 d . . .
C10 C 0.52872(8) 0.9742(3) 0.7254(3) 0.0292(4) Uani 1 1 d . . .
H10 H 0.5519 1.0953 0.7546 0.035 Uiso 1 1 calc R . .
C11 C 0.5000 -0.7065(8) 0.2754(5) 0.0570(11) Uani 1 2 d S . .
N1 N 0.81620(6) 0.1423(3) 0.5857(2) 0.0268(3) Uani 1 1 d . . .
N2 N 0.60330(6) 0.4923(2) 0.6022(2) 0.0226(3) Uani 1 1 d . . .
N3 N 0.59918(6) 0.6903(2) 0.6623(2) 0.0242(3) Uani 1 1 d . . .
N4 N 0.5000 0.6369(4) 0.6430(3) 0.0234(4) Uani 1 2 d S . .
Cl1 Cl 0.5000 -0.55025(18) 0.06938(19) 0.0744(3) Uani 1 2 d S . .
Cl2 Cl 0.5000 -0.99048(18) 0.23084(15) 0.0624(3) Uani 1 2 d S . .
H4N H 0.5000 0.504(4) 0.611(4) 0.012(6) Uiso 1 2 d S . .
H11 H 0.4654(12) -0.689(5) 0.355(5) 0.072(9) Uiso 1 1 d . . .

loop_
_atom_site_aniso_label
_atom_site_aniso_U_11
_atom_site_aniso_U_22
_atom_site_aniso_U_33
_atom_site_aniso_U_23
_atom_site_aniso_U_13
_atom_site_aniso_U_12
C1 0.0315(10) 0.0276(10) 0.0360(10) -0.0043(8) 0.0015(8) 0.0069(8)
C2 0.0232(8) 0.0419(12) 0.0533(13) -0.0148(10) -0.0060(9) 0.0037(8)
C3 0.0231(8) 0.0224(8) 0.0191(7) 0.0038(7) 0.0021(6) 0.0003(6)
C4 0.0228(8) 0.0247(9) 0.0247(8) -0.0030(7) -0.0032(6) -0.0039(7)
C5 0.0261(9) 0.0219(8) 0.0230(8) -0.0033(7) -0.0003(7) 0.0001(7)
C6 0.0215(7) 0.0217(8) 0.0209(7) 0.0017(6) 0.0017(6) -0.0014(6)
C7 0.0237(8) 0.0220(8) 0.0251(8) -0.0019(7) -0.0012(7) -0.0070(7)
C8 0.0284(9) 0.0192(8) 0.0236(8) -0.0036(7) 0.0021(7) -0.0005(7)
C9 0.0230(8) 0.0277(9) 0.0246(9) -0.0008(7) -0.0005(7) -0.0020(7)
C10 0.0264(9) 0.0256(9) 0.0358(10) -0.0021(8) -0.0019(8) -0.0027(7)
C11 0.0433(19) 0.080(3) 0.048(2) -0.028(2) 0.000 0.000
N1 0.0233(7) 0.0266(8) 0.0305(7) -0.0035(6) -0.0006(6) 0.0018(6)
N2 0.0205(7) 0.0248(7) 0.0226(7) 0.0002(6) 0.0012(6) -0.0011(5)
N3 0.0209(6) 0.0242(7) 0.0276(7) 0.0002(6) 0.0008(6) 0.0003(6)
N4 0.0225(10) 0.0223(10) 0.0256(10) -0.0035(9) 0.000 0.000
Cl1 0.0913(8) 0.0478(6) 0.0839(8) -0.0013(6) 0.000 0.000
Cl2 0.0741(6) 0.0619(6) 0.0514(5) 0.0032(4) 0.000 0.000

loop_
_atom_type_symbol
_atom_type_description
_atom_type_scat_dispersion_real
_atom_type_scat_dispersion_imag
_atom_type_scat_source
C C 0.0033 0.0016 'International Tables Vol C Tables 4.2.6.8 and 6.1.1.4'
H H 0.0000 0.0000 'International Tables Vol C Tables 4.2.6.8 and 6.1.1.4'
N N 0.0061 0.0033 'International Tables Vol C Tables 4.2.6.8 and 6.1.1.4'
Cl Cl 0.1484 0.1585 'International Tables Vol C Tables 4.2.6.8 and 6.1.1.4'

loop_
_geom_angle_atom_site_label_1
_geom_angle_atom_site_label_2
_geom_angle_atom_site_label_3
_geom_angle
_geom_angle_site_symmetry_1
_geom_angle_site_symmetry_3
_geom_angle_publ_flag
N1 C1 H1A 109.5 . . ?
N1 C1 H1B 109.5 . . ?
H1A C1 H1B 109.5 . . ?
N1 C1 H1C 109.5 . . ?
H1A C1 H1C 109.5 . . ?
H1B C1 H1C 109.5 . . ?
N1 C2 H2A 109.5 . . ?
N1 C2 H2B 109.5 . . ?
H2A C2 H2B 109.5 . . ?
N1 C2 H2C 109.5 . . ?
H2A C2 H2C 109.5 . . ?
H2B C2 H2C 109.5 . . ?
N1 C3 C4 120.47(15) . . ?
N1 C3 C8 121.78(16) . . ?
C4 C3 C8 117.76(15) . . ?
C5 C4 C3 121.40(16) . . ?
C5 C4 H4 119.3 . . ?
C3 C4 H4 119.3 . . ?
C4 C5 C6 120.86(16) . . ?
C4 C5 H5 119.6 . . ?
C6 C5 H5 119.6 . . ?
C7 C6 C5 118.36(15) . . ?
C7 C6 N2 117.81(15) . . ?
C5 C6 N2 123.80(15) . . ?
C8 C7 C6 121.35(15) . . ?
C8 C7 H7 119.3 . . ?
C6 C7 H7 119.3 . . ?
C7 C8 C3 120.24(16) . . ?
C7 C8 H8 119.9 . . ?
C3 C8 H8 119.9 . . ?
N4 C9 N3 125.18(17) . . ?
N4 C9 C10 108.53(16) . . ?
N3 C9 C10 126.26(16) . . ?
C9 C10 C10 107.22(10) . 4_655 ?
C9 C10 H10 126.4 . . ?
C10 C10 H10 126.4 4_655 . ?
Cl2 C11 Cl1 110.9(2) . . ?
Cl2 C11 H11 102.1(18) . . ?
Cl1 C11 H11 115.3(18) . . ?
C3 N1 C1 121.79(15) . . ?
C3 N1 C2 120.46(15) . . ?
C1 N1 C2 117.16(15) . . ?
N3 N2 C6 113.65(14) . . ?
N2 N3 C9 113.37(14) . . ?
C9 N4 C9 108.5(2) . 4_655 ?
C9 N4 H4N 125.75(11) . . ?
C9 N4 H4N 125.75(11) 4_655 . ?

loop_
_geom_bond_atom_site_label_1
_geom_bond_atom_site_label_2
_geom_bond_distance
_geom_bond_site_symmetry_2
_geom_bond_publ_flag
C1 N1 1.452(2) . ?
C1 H1A 0.9800 . ?
C1 H1B 0.9800 . ?
C1 H1C 0.9800 . ?
C2 N1 1.453(2) . ?
C2 H2A 0.9800 . ?
C2 H2B 0.9800 . ?
C2 H2C 0.9800 . ?
C3 N1 1.370(2) . ?
C3 C4 1.413(2) . ?
C3 C8 1.415(2) . ?
C4 C5 1.375(3) . ?
C4 H4 0.9500 . ?
C5 C6 1.402(2) . ?
C5 H5 0.9500 . ?
C6 C7 1.400(2) . ?
C6 N2 1.404(2) . ?
C7 C8 1.389(3) . ?
C7 H7 0.9500 . ?
C8 H8 0.9500 . ?
C9 N4 1.370(2) . ?
C9 N3 1.380(2) . ?
C9 C10 1.393(3) . ?
C10 C10 1.399(4) 4_655 ?
C10 H10 0.9500 . ?
C11 Cl2 1.751(4) . ?
C11 Cl1 1.796(5) . ?
C11 H11 1.03(3) . ?
N2 N3 1.283(2) . ?
N4 C9 1.370(2) 4_655 ?
N4 H4N 0.84(3) . ?

loop_
_geom_torsion_atom_site_label_1
_geom_torsion_atom_site_label_2
_geom_torsion_atom_site_label_3
_geom_torsion_atom_site_label_4
_geom_torsion
_geom_torsion_site_symmetry_1
_geom_torsion_site_symmetry_2
_geom_torsion_site_symmetry_3
_geom_torsion_site_symmetry_4
_geom_torsion_publ_flag
N1 C3 C4 C5 178.58(17) . . . . ?
C8 C3 C4 C5 -1.6(3) . . . . ?
C3 C4 C5 C6 1.4(3) . . . . ?
C4 C5 C6 C7 0.1(3) . . . . ?
C4 C5 C6 N2 178.41(16) . . . . ?
C5 C6 C7 C8 -1.4(2) . . . . ?
N2 C6 C7 C8 -179.82(16) . . . . ?
C6 C7 C8 C3 1.2(3) . . . . ?
N1 C3 C8 C7 -179.89(16) . . . . ?
C4 C3 C8 C7 0.3(2) . . . . ?
N4 C9 C10 C10 0.31(17) . . . 4_655 ?
N3 C9 C10 C10 -178.01(15) . . . 4_655 ?
C4 C3 N1 C1 178.74(17) . . . . ?
C8 C3 N1 C1 -1.1(3) . . . . ?
C4 C3 N1 C2 -10.3(3) . . . . ?
C8 C3 N1 C2 169.87(19) . . . . ?
C7 C6 N2 N3 -172.00(15) . . . . ?
C5 C6 N2 N3 9.7(2) . . . . ?
C6 N2 N3 C9 -176.15(14) . . . . ?
N4 C9 N3 N2 5.8(3) . . . . ?
C10 C9 N3 N2 -176.20(18) . . . . ?
N3 C9 N4 C9 177.83(11) . . . 4_655 ?
C10 C9 N4 C9 -0.5(3) . . . 4_655 ?
